data_1553031
loop_
_publ_author_name
'Cao, Yanchun'
'Zhang, Yanlu'
'Zhang, Lei'
'Zhang, Dan'
'Leng, Xuebing'
'Huang, Zheng'

_publ_section_title
;
 Selective synthesis of secondary benzylic (Z)-allylboronates by
 Fe-catalyzed 1,4-hydroboration of 1-aryl-substituted 1,3-dienes
;
_journal_issue 9
_journal_name_full 'Org. Chem. Front.'
_journal_page_first 1101
_journal_paper_doi 10.1039/C4QO00206G
_journal_volume 1
_journal_year 2014
_chemical_formula_sum 'C29 H29 Cl2 Fe N2 P'
_chemical_formula_weight 563.26
_space_group_IT_number 14
_space_group_name_Hall '-P 2ybc'
_space_group_name_H-M_alt 'P 1 21/c 1'
_symmetry_cell_setting monoclinic
_symmetry_space_group_name_H-M 'P 1 21/c 1'
_atom_sites_solution_hydrogens geom
_atom_sites_solution_primary direct
_atom_sites_solution_secondary difmap
_audit_creation_method SHELXL-97
_cell_angle_alpha 90.00
_cell_angle_beta 111.334(5)
_cell_angle_gamma 90.00
_cell_formula_units_Z 4
_cell_length_a 17.631(5)
_cell_length_b 10.038(3)
_cell_length_c 16.442(4)
_cell_measurement_reflns_used 1149
_cell_measurement_temperature 173(2)
_cell_measurement_theta_max 41.160
_cell_measurement_theta_min 4.756
_cell_volume 2710.5(13)
_computing_cell_refinement 'Bruker SAINT'
_computing_data_collection 'Bruker APEX2'
_computing_data_reduction 'Bruker SAINT'
_computing_molecular_graphics 'Bruker SHELXTL'
_computing_publication_material 'Bruker SHELXTL'
_computing_structure_refinement 'SHELXL-97 (Sheldrick, 2008)'
_computing_structure_solution 'SHELXS-97 (Sheldrick, 2008)'
_diffrn_ambient_temperature 173(2)
_diffrn_measured_fraction_theta_full 0.994
_diffrn_measured_fraction_theta_max 0.994
_diffrn_measurement_device_type 'Bruker APEX-II CCD'
_diffrn_measurement_method '\f and \w scans'
_diffrn_radiation_monochromator graphite
_diffrn_radiation_source 'fine-focus sealed tube'
_diffrn_radiation_type MoK\a
_diffrn_radiation_wavelength 0.71073
_diffrn_reflns_av_R_equivalents 0.1228
_diffrn_reflns_av_sigmaI/netI 0.1142
_diffrn_reflns_limit_h_max 21
_diffrn_reflns_limit_h_min -21
_diffrn_reflns_limit_k_max 12
_diffrn_reflns_limit_k_min -12
_diffrn_reflns_limit_l_max 19
_diffrn_reflns_limit_l_min -19
_diffrn_reflns_number 17978
_diffrn_reflns_theta_full 25.50
_diffrn_reflns_theta_max 25.50
_diffrn_reflns_theta_min 2.38
_exptl_absorpt_coefficient_mu 0.833
_exptl_absorpt_correction_T_max 0.7456
_exptl_absorpt_correction_T_min 0.5898
_exptl_absorpt_correction_type multi-scan
_exptl_absorpt_process_details sadabs
_exptl_crystal_colour red
_exptl_crystal_density_diffrn 1.380
_exptl_crystal_density_method 'not measured'
_exptl_crystal_description prismatic
_exptl_crystal_F_000 1168
_exptl_crystal_size_max 0.165
_exptl_crystal_size_mid 0.134
_exptl_crystal_size_min 0.048
_refine_diff_density_max 1.114
_refine_diff_density_min -0.504
_refine_diff_density_rms 0.115
_refine_ls_extinction_method none
_refine_ls_goodness_of_fit_ref 1.093
_refine_ls_hydrogen_treatment mixed
_refine_ls_matrix_type full
_refine_ls_number_parameters 336
_refine_ls_number_reflns 5022
_refine_ls_number_restraints 10
_refine_ls_restrained_S_all 1.093
_refine_ls_R_factor_all 0.1291
_refine_ls_R_factor_gt 0.0744
_refine_ls_shift/su_max 0.001
_refine_ls_shift/su_mean 0.000
_refine_ls_structure_factor_coef Fsqd
_refine_ls_weighting_details 'calc w=1/[\s^2^(Fo^2^)+(0.0592P)^2^+9.0196P] where P=(Fo^2^+2Fc^2^)/3'
_refine_ls_weighting_scheme calc
_refine_ls_wR_factor_gt 0.1682
_refine_ls_wR_factor_ref 0.1931
_reflns_number_gt 3108
_reflns_number_total 5022
_reflns_threshold_expression >2sigma(I)
_cod_data_source_file c4qo00206g2.cif
_cod_data_source_block dm13751
_cod_depositor_comments
;
The following automatic conversions were performed:

data item '_exptl_absorpt_correction_type' value 'multi_scan' was
changed to 'multi-scan' in accordance with the
/home/saulius/struct/COD-crude-data/automatic-downloads/DataCite-retrospective/RSC/depositions/lib/dictionaries/cif_core.dic
dictionary named 'cif_core.dic' version 2.4.2 last updated on
2011-04-26.

data item '_symmetry_cell_setting' value 'Monoclinic' was changed to
'monoclinic' in accordance with the
/home/saulius/struct/COD-crude-data/automatic-downloads/DataCite-retrospective/RSC/depositions/lib/dictionaries/cif_core.dic
dictionary named 'cif_core.dic' version 2.4.2 last updated on
2011-04-26.

Automatic conversion script
Id: cif_fix_values 6909 2019-04-08 15:41:33Z antanas 
;
_cod_original_cell_volume 2710.6(12)
_cod_original_sg_symbol_H-M P2(1)/c
_cod_database_code 1553031

loop_
_symmetry_equiv_pos_as_xyz
'x, y, z'
'-x, y+1/2, -z+1/2'
'-x, -y, -z'
'x, -y-1/2, z-1/2'

loop_
_atom_site_label
_atom_site_type_symbol
_atom_site_fract_x
_atom_site_fract_y
_atom_site_fract_z
_atom_site_U_iso_or_equiv
_atom_site_adp_type
_atom_site_occupancy
_atom_site_symmetry_multiplicity
_atom_site_calc_flag
_atom_site_refinement_flags
_atom_site_disorder_assembly
_atom_site_disorder_group
Fe1 Fe 0.09476(5) 0.58508(9) 0.03050(6) 0.0214(3) Uani 1 1 d . . .
Cl1 Cl 0.16404(11) 0.55728(19) -0.06016(12) 0.0387(5) Uani 1 1 d . . .
Cl2 Cl 0.04560(10) 0.35397(16) 0.02876(12) 0.0322(4) Uani 1 1 d . . .
P1 P 0.33923(11) 0.69864(19) 0.33602(12) 0.0297(4) Uani 1 1 d . . .
N1 N 0.1263(3) 0.7918(5) 0.0600(3) 0.0270(13) Uani 1 1 d . . .
N2 N 0.1588(3) 0.5921(5) 0.1678(3) 0.0222(12) Uani 1 1 d . . .
C1 C 0.1088(5) 0.8903(7) 0.0022(5) 0.0422(19) Uani 1 1 d . . .
H1 H 0.0819 0.8687 -0.0577 0.051 Uiso 1 1 calc R . .
C2 C 0.1271(5) 1.0217(7) 0.0240(5) 0.0398(19) Uani 1 1 d . . .
H2 H 0.1127 1.0895 -0.0193 0.048 Uiso 1 1 calc R . .
C3 C 0.1673(4) 1.0516(7) 0.1110(5) 0.0330(17) Uani 1 1 d . . .
H3 H 0.1805 1.1414 0.1288 0.040 Uiso 1 1 calc R . .
C4 C 0.1881(4) 0.9514(6) 0.1718(5) 0.0296(16) Uani 1 1 d . . .
H4 H 0.2174 0.9709 0.2316 0.035 Uiso 1 1 calc R . .
C5 C 0.1664(4) 0.8225(6) 0.1455(4) 0.0215(14) Uani 1 1 d . . .
C6 C 0.1832(4) 0.7062(6) 0.2043(4) 0.0212(14) Uani 1 1 d . . .
C7 C 0.2277(4) 0.7236(6) 0.3012(4) 0.0256(15) Uani 1 1 d . . .
H7A H 0.2057 0.6593 0.3326 0.031 Uiso 1 1 calc R . .
H7B H 0.2172 0.8144 0.3181 0.031 Uiso 1 1 calc R . .
C8 C 0.1748(4) 0.4733(6) 0.2213(4) 0.0270(15) Uani 1 1 d . . .
C9 C 0.1176(4) 0.4380(6) 0.2595(4) 0.0232(14) Uani 1 1 d . . .
C10 C 0.1340(4) 0.3213(7) 0.3094(4) 0.0331(17) Uani 1 1 d . . .
H10 H 0.0973 0.2932 0.3364 0.040 Uiso 1 1 calc R . .
C11 C 0.2025(5) 0.2465(7) 0.3201(5) 0.0388(19) Uani 1 1 d . . .
H11 H 0.2131 0.1688 0.3555 0.047 Uiso 1 1 calc R . .
C12 C 0.2557(5) 0.2830(7) 0.2799(4) 0.0347(17) Uani 1 1 d . . .
H12 H 0.3024 0.2298 0.2878 0.042 Uiso 1 1 calc R . .
C13 C 0.2420(4) 0.3964(6) 0.2283(4) 0.0273(15) Uani 1 1 d . A .
C14 C 0.2956(5) 0.4298(8) 0.1782(5) 0.0397(19) Uani 1 1 d D . .
C15 C 0.3000(7) 0.3327(11) 0.1106(8) 0.047(3) Uani 0.70 1 d PDU A 1
H15A H 0.3223 0.2480 0.1389 0.070 Uiso 0.70 1 calc PR A 1
H15B H 0.3352 0.3687 0.0816 0.070 Uiso 0.70 1 calc PR A 1
H15C H 0.2452 0.3180 0.0673 0.070 Uiso 0.70 1 calc PR A 1
C15' C 0.3547(16) 0.320(2) 0.181(2) 0.053(5) Uani 0.30 1 d PDU A 2
H15D H 0.3995 0.3210 0.2380 0.080 Uiso 0.30 1 calc PR A 2
H15E H 0.3765 0.3342 0.1348 0.080 Uiso 0.30 1 calc PR A 2
H15F H 0.3267 0.2341 0.1726 0.080 Uiso 0.30 1 calc PR A 2
C16 C 0.0442(4) 0.5232(7) 0.2448(5) 0.0328(17) Uani 1 1 d . . .
H16A H 0.0178 0.5399 0.1813 0.039 Uiso 1 1 calc R . .
H16B H 0.0625 0.6103 0.2735 0.039 Uiso 1 1 calc R . .
C17 C -0.0185(4) 0.4661(8) 0.2778(5) 0.0394(19) Uani 1 1 d . . .
H17A H -0.0404 0.3833 0.2465 0.059 Uiso 1 1 calc R . .
H17B H -0.0628 0.5304 0.2678 0.059 Uiso 1 1 calc R . .
H17C H 0.0069 0.4477 0.3404 0.059 Uiso 1 1 calc R . .
C18 C 0.3581(4) 0.6324(7) 0.4453(5) 0.0369(18) Uani 1 1 d . . .
C19 C 0.3938(7) 0.5069(9) 0.4635(6) 0.077(3) Uani 1 1 d . . .
H19 H 0.4063 0.4605 0.4195 0.093 Uiso 1 1 calc R . .
C20 C 0.4114(9) 0.4487(11) 0.5446(7) 0.106(5) Uani 1 1 d . . .
H20 H 0.4373 0.3641 0.5564 0.127 Uiso 1 1 calc R . .
C21 C 0.3921(6) 0.5114(10) 0.6076(6) 0.067(3) Uani 1 1 d . . .
H21 H 0.4043 0.4711 0.6631 0.081 Uiso 1 1 calc R . .
C22 C 0.3548(5) 0.6331(10) 0.5903(6) 0.053(2) Uani 1 1 d . . .
H22 H 0.3408 0.6779 0.6338 0.064 Uiso 1 1 calc R . .
C23 C 0.3377(5) 0.6909(9) 0.5087(5) 0.048(2) Uani 1 1 d . . .
H23 H 0.3106 0.7745 0.4970 0.058 Uiso 1 1 calc R . .
C24 C 0.3834(4) 0.8670(7) 0.3602(4) 0.0299(16) Uani 1 1 d . . .
C25 C 0.3579(4) 0.9667(7) 0.4030(5) 0.0331(17) Uani 1 1 d . . .
H25 H 0.3120 0.9514 0.4190 0.040 Uiso 1 1 calc R . .
C26 C 0.3979(4) 1.0880(7) 0.4229(5) 0.0407(18) Uani 1 1 d . . .
H26 H 0.3795 1.1553 0.4519 0.049 Uiso 1 1 calc R . .
C27 C 0.4641(5) 1.1097(8) 0.4003(5) 0.046(2) Uani 1 1 d . . .
H27 H 0.4924 1.1922 0.4142 0.055 Uiso 1 1 calc R . .
C28 C 0.4902(5) 1.0126(9) 0.3573(6) 0.053(2) Uani 1 1 d . . .
H28 H 0.5358 1.0288 0.3410 0.063 Uiso 1 1 calc R . .
C29 C 0.4502(4) 0.8917(8) 0.3380(5) 0.0398(19) Uani 1 1 d . . .
H29 H 0.4690 0.8249 0.3090 0.048 Uiso 1 1 calc R . .
H14A H 0.291(6) 0.518(4) 0.157(6) 0.10(4) Uiso 1 1 d D . .
H14B H 0.351(2) 0.431(10) 0.214(5) 0.08(3) Uiso 1 1 d D . .

loop_
_atom_site_aniso_label
_atom_site_aniso_U_11
_atom_site_aniso_U_22
_atom_site_aniso_U_33
_atom_site_aniso_U_23
_atom_site_aniso_U_13
_atom_site_aniso_U_12
Fe1 0.0291(5) 0.0170(5) 0.0178(5) -0.0021(4) 0.0082(4) -0.0016(4)
Cl1 0.0444(11) 0.0430(11) 0.0354(10) -0.0069(8) 0.0226(9) -0.0060(8)
Cl2 0.0316(9) 0.0160(8) 0.0423(10) 0.0015(8) 0.0055(8) 0.0007(7)
P1 0.0285(10) 0.0303(10) 0.0260(10) -0.0006(8) 0.0047(8) 0.0029(8)
N1 0.040(3) 0.017(3) 0.018(3) 0.002(2) 0.005(3) -0.001(2)
N2 0.032(3) 0.008(2) 0.029(3) 0.002(2) 0.015(2) 0.001(2)
C1 0.062(5) 0.026(4) 0.033(4) 0.005(3) 0.011(4) -0.005(4)
C2 0.060(5) 0.026(4) 0.029(4) 0.004(3) 0.010(4) -0.003(4)
C3 0.043(4) 0.020(4) 0.036(4) 0.001(3) 0.014(4) -0.004(3)
C4 0.030(4) 0.022(4) 0.033(4) -0.003(3) 0.007(3) 0.001(3)
C5 0.022(3) 0.023(3) 0.015(3) 0.000(3) 0.001(3) -0.001(3)
C6 0.027(3) 0.017(3) 0.021(3) -0.003(3) 0.010(3) 0.002(3)
C7 0.038(4) 0.020(3) 0.019(3) -0.001(3) 0.012(3) -0.009(3)
C8 0.036(4) 0.021(3) 0.015(3) 0.000(3) 0.000(3) -0.001(3)
C9 0.030(4) 0.018(3) 0.020(3) -0.001(3) 0.007(3) -0.006(3)
C10 0.045(4) 0.026(4) 0.026(4) 0.004(3) 0.011(3) -0.009(3)
C11 0.062(5) 0.021(4) 0.026(4) 0.008(3) 0.007(4) 0.001(4)
C12 0.047(4) 0.024(4) 0.030(4) 0.003(3) 0.011(4) 0.014(3)
C13 0.040(4) 0.023(3) 0.019(3) -0.001(3) 0.010(3) 0.005(3)
C14 0.051(5) 0.040(5) 0.032(4) 0.008(4) 0.019(4) 0.020(4)
C15 0.051(7) 0.036(6) 0.061(8) -0.010(6) 0.031(6) 0.003(6)
C15' 0.051(10) 0.043(9) 0.074(10) -0.005(9) 0.032(8) 0.004(8)
C16 0.029(4) 0.041(4) 0.026(4) 0.005(3) 0.007(3) 0.002(3)
C17 0.039(4) 0.050(5) 0.032(4) 0.003(4) 0.016(4) -0.001(4)
C18 0.029(4) 0.032(4) 0.036(4) 0.001(3) -0.004(3) -0.002(3)
C19 0.131(10) 0.041(5) 0.037(5) -0.004(4) 0.002(6) 0.016(6)
C20 0.196(15) 0.048(6) 0.040(6) 0.012(5) 0.002(8) 0.012(8)
C21 0.088(7) 0.060(6) 0.033(5) 0.016(5) -0.004(5) -0.025(6)
C22 0.054(5) 0.068(6) 0.042(5) 0.018(5) 0.022(4) -0.002(5)
C23 0.050(5) 0.057(5) 0.041(5) 0.020(4) 0.022(4) 0.018(4)
C24 0.021(3) 0.040(4) 0.024(4) 0.003(3) 0.002(3) 0.002(3)
C25 0.027(4) 0.030(4) 0.038(4) -0.001(3) 0.007(3) -0.005(3)
C26 0.044(4) 0.025(4) 0.043(5) 0.003(4) 0.003(4) -0.001(4)
C27 0.036(4) 0.045(5) 0.044(5) 0.016(4) 0.001(4) -0.008(4)
C28 0.028(4) 0.065(6) 0.062(6) 0.014(5) 0.014(4) -0.009(4)
C29 0.028(4) 0.049(5) 0.042(5) -0.001(4) 0.012(3) -0.003(3)

loop_
_atom_type_symbol
_atom_type_description
_atom_type_scat_dispersion_real
_atom_type_scat_dispersion_imag
_atom_type_scat_source
C C 0.0033 0.0016 'International Tables Vol C Tables 4.2.6.8 and 6.1.1.4'
H H 0.0000 0.0000 'International Tables Vol C Tables 4.2.6.8 and 6.1.1.4'
N N 0.0061 0.0033 'International Tables Vol C Tables 4.2.6.8 and 6.1.1.4'
P P 0.1023 0.0942 'International Tables Vol C Tables 4.2.6.8 and 6.1.1.4'
Cl Cl 0.1484 0.1585 'International Tables Vol C Tables 4.2.6.8 and 6.1.1.4'
Fe Fe 0.3463 0.8444 'International Tables Vol C Tables 4.2.6.8 and 6.1.1.4'

loop_
_geom_angle_atom_site_label_1
_geom_angle_atom_site_label_2
_geom_angle_atom_site_label_3
_geom_angle
_geom_angle_site_symmetry_1
_geom_angle_site_symmetry_3
N2 Fe1 N1 74.66(19) . .
N2 Fe1 Cl1 119.90(15) . .
N1 Fe1 Cl1 96.30(16) . .
N2 Fe1 Cl2 119.74(14) . 3_565
N1 Fe1 Cl2 89.40(15) . 3_565
Cl1 Fe1 Cl2 119.41(8) . 3_565
N2 Fe1 Cl2 95.28(14) . .
N1 Fe1 Cl2 164.91(16) . .
Cl1 Fe1 Cl2 98.49(7) . .
Cl2 Fe1 Cl2 85.91(6) 3_565 .
Fe1 Cl2 Fe1 94.09(6) 3_565 .
C18 P1 C24 102.1(3) . .
C18 P1 C7 98.4(3) . .
C24 P1 C7 105.1(3) . .
C1 N1 C5 118.0(6) . .
C1 N1 Fe1 125.6(5) . .
C5 N1 Fe1 116.4(4) . .
C6 N2 C8 119.3(5) . .
C6 N2 Fe1 118.8(4) . .
C8 N2 Fe1 121.9(4) . .
N1 C1 C2 123.8(7) . .
N1 C1 H1 118.1 . .
C2 C1 H1 118.1 . .
C1 C2 C3 117.6(7) . .
C1 C2 H2 121.2 . .
C3 C2 H2 121.2 . .
C4 C3 C2 119.8(6) . .
C4 C3 H3 120.1 . .
C2 C3 H3 120.1 . .
C3 C4 C5 119.4(6) . .
C3 C4 H4 120.3 . .
C5 C4 H4 120.3 . .
N1 C5 C4 121.3(6) . .
N1 C5 C6 113.8(5) . .
C4 C5 C6 124.9(6) . .
N2 C6 C5 116.3(5) . .
N2 C6 C7 123.4(6) . .
C5 C6 C7 120.3(5) . .
C6 C7 P1 113.4(4) . .
C6 C7 H7A 108.9 . .
P1 C7 H7A 108.9 . .
C6 C7 H7B 108.9 . .
P1 C7 H7B 108.9 . .
H7A C7 H7B 107.7 . .
C13 C8 C9 123.4(6) . .
C13 C8 N2 118.9(6) . .
C9 C8 N2 117.6(6) . .
C10 C9 C8 116.3(6) . .
C10 C9 C16 123.8(6) . .
C8 C9 C16 120.0(6) . .
C11 C10 C9 121.0(7) . .
C11 C10 H10 119.5 . .
C9 C10 H10 119.5 . .
C12 C11 C10 120.8(7) . .
C12 C11 H11 119.6 . .
C10 C11 H11 119.6 . .
C11 C12 C13 120.9(7) . .
C11 C12 H12 119.6 . .
C13 C12 H12 119.6 . .
C8 C13 C12 117.5(6) . .
C8 C13 C14 121.4(6) . .
C12 C13 C14 121.0(6) . .
C15' C14 C15 47.7(13) . .
C15' C14 C13 112.7(13) . .
C15 C14 C13 118.3(8) . .
C15' C14 H14A 132(7) . .
C15 C14 H14A 111(7) . .
C13 C14 H14A 115(7) . .
C15' C14 H14B 56(6) . .
C15 C14 H14B 99(6) . .
C13 C14 H14B 112(6) . .
H14A C14 H14B 98(8) . .
C14 C15 H15A 109.5 . .
C14 C15 H15B 109.5 . .
C14 C15 H15C 109.5 . .
C14 C15' H15D 109.5 . .
C14 C15' H15E 109.5 . .
H15D C15' H15E 109.5 . .
C14 C15' H15F 109.5 . .
H15D C15' H15F 109.5 . .
H15E C15' H15F 109.5 . .
C14 C15' H14B 38.7(11) . .
H15D C15' H14B 74.3 . .
H15E C15' H14B 107.6 . .
H15F C15' H14B 138.4 . .
C9 C16 C17 115.4(6) . .
C9 C16 H16A 108.4 . .
C17 C16 H16A 108.4 . .
C9 C16 H16B 108.4 . .
C17 C16 H16B 108.4 . .
H16A C16 H16B 107.5 . .
C16 C17 H17A 109.5 . .
C16 C17 H17B 109.5 . .
H17A C17 H17B 109.5 . .
C16 C17 H17C 109.5 . .
H17A C17 H17C 109.5 . .
H17B C17 H17C 109.5 . .
C23 C18 C19 117.0(8) . .
C23 C18 P1 126.5(6) . .
C19 C18 P1 116.5(7) . .
C20 C19 C18 120.9(10) . .
C20 C19 H19 119.6 . .
C18 C19 H19 119.6 . .
C21 C20 C19 120.6(10) . .
C21 C20 H20 119.7 . .
C19 C20 H20 119.7 . .
C22 C21 C20 119.4(9) . .
C22 C21 H21 120.3 . .
C20 C21 H21 120.3 . .
C21 C22 C23 119.5(9) . .
C21 C22 H22 120.2 . .
C23 C22 H22 120.2 . .
C18 C23 C22 122.4(8) . .
C18 C23 H23 118.8 . .
C22 C23 H23 118.8 . .
C29 C24 C25 118.1(7) . .
C29 C24 P1 116.3(6) . .
C25 C24 P1 125.5(5) . .
C26 C25 C24 121.4(7) . .
C26 C25 H25 119.3 . .
C24 C25 H25 119.3 . .
C27 C26 C25 119.2(8) . .
C27 C26 H26 120.4 . .
C25 C26 H26 120.4 . .
C26 C27 C28 120.3(8) . .
C26 C27 H27 119.8 . .
C28 C27 H27 119.8 . .
C27 C28 C29 120.2(8) . .
C27 C28 H28 119.9 . .
C29 C28 H28 119.9 . .
C24 C29 C28 120.8(8) . .
C24 C29 H29 119.6 . .
C28 C29 H29 119.6 . .

loop_
_geom_bond_atom_site_label_1
_geom_bond_atom_site_label_2
_geom_bond_distance
_geom_bond_site_symmetry_2
Fe1 N2 2.127(5) .
Fe1 N1 2.157(5) .
Fe1 Cl1 2.262(2) .
Fe1 Cl2 2.386(2) 3_565
Fe1 Cl2 2.4730(19) .
Cl2 Fe1 2.386(2) 3_565
P1 C18 1.830(8) .
P1 C24 1.842(7) .
P1 C7 1.854(7) .
N1 C1 1.327(8) .
N1 C5 1.359(8) .
N2 C6 1.292(8) .
N2 C8 1.447(8) .
C1 C2 1.375(10) .
C1 H1 0.9500 .
C2 C3 1.379(10) .
C2 H2 0.9500 .
C3 C4 1.370(9) .
C3 H3 0.9500 .
C4 C5 1.374(9) .
C4 H4 0.9500 .
C5 C6 1.476(8) .
C6 C7 1.508(8) .
C7 H7A 0.9900 .
C7 H7B 0.9900 .
C8 C13 1.383(9) .
C8 C9 1.414(9) .
C9 C10 1.399(9) .
C9 C16 1.495(9) .
C10 C11 1.378(10) .
C10 H10 0.9500 .
C11 C12 1.379(10) .
C11 H11 0.9500 .
C12 C13 1.388(9) .
C12 H12 0.9500 .
C13 C14 1.499(10) .
C14 C15' 1.504(17) .
C14 C15 1.500(11) .
C14 H14A 0.95(2) .
C14 H14B 0.94(2) .
C15 H15A 0.9800 .
C15 H15B 0.9800 .
C15 H15C 0.9800 .
C15' H15D 0.9800 .
C15' H15E 0.9800 .
C15' H15F 0.9800 .
C15' H14B 1.25(10) .
C16 C17 1.512(9) .
C16 H16A 0.9900 .
C16 H16B 0.9900 .
C17 H17A 0.9800 .
C17 H17B 0.9800 .
C17 H17C 0.9800 .
C18 C23 1.354(11) .
C18 C19 1.392(11) .
C19 C20 1.385(13) .
C19 H19 0.9500 .
C20 C21 1.356(15) .
C20 H20 0.9500 .
C21 C22 1.366(13) .
C21 H21 0.9500 .
C22 C23 1.390(11) .
C22 H22 0.9500 .
C23 H23 0.9500 .
C24 C29 1.377(9) .
C24 C25 1.390(10) .
C25 C26 1.386(10) .
C25 H25 0.9500 .
C26 C27 1.366(11) .
C26 H26 0.9500 .
C27 C28 1.377(12) .
C27 H27 0.9500 .
C28 C29 1.381(11) .
C28 H28 0.9500 .
C29 H29 0.9500 .

loop_
_geom_torsion_atom_site_label_1
_geom_torsion_atom_site_label_2
_geom_torsion_atom_site_label_3
_geom_torsion_atom_site_label_4
_geom_torsion
_geom_torsion_site_symmetry_1
_geom_torsion_site_symmetry_4
N2 Fe1 Cl2 Fe1 119.53(15) . 3_565
N1 Fe1 Cl2 Fe1 72.2(6) . 3_565
Cl1 Fe1 Cl2 Fe1 -119.15(8) . 3_565
Cl2 Fe1 Cl2 Fe1 0.0 3_565 3_565
N2 Fe1 N1 C1 179.5(6) . .
Cl1 Fe1 N1 C1 60.1(6) . .
Cl2 Fe1 N1 C1 -59.4(6) 3_565 .
Cl2 Fe1 N1 C1 -131.2(6) . .
N2 Fe1 N1 C5 -1.7(4) . .
Cl1 Fe1 N1 C5 -121.0(4) . .
Cl2 Fe1 N1 C5 119.5(4) 3_565 .
Cl2 Fe1 N1 C5 47.7(9) . .
N1 Fe1 N2 C6 2.0(5) . .
Cl1 Fe1 N2 C6 90.5(5) . .
Cl2 Fe1 N2 C6 -78.2(5) 3_565 .
Cl2 Fe1 N2 C6 -166.5(4) . .
N1 Fe1 N2 C8 -178.7(5) . .
Cl1 Fe1 N2 C8 -90.2(5) . .
Cl2 Fe1 N2 C8 101.1(5) 3_565 .
Cl2 Fe1 N2 C8 12.8(5) . .
C5 N1 C1 C2 -1.5(11) . .
Fe1 N1 C1 C2 177.3(6) . .
N1 C1 C2 C3 1.1(12) . .
C1 C2 C3 C4 0.8(11) . .
C2 C3 C4 C5 -2.0(10) . .
C1 N1 C5 C4 0.1(10) . .
Fe1 N1 C5 C4 -178.8(5) . .
C1 N1 C5 C6 -179.9(6) . .
Fe1 N1 C5 C6 1.2(7) . .
C3 C4 C5 N1 1.6(10) . .
C3 C4 C5 C6 -178.4(6) . .
C8 N2 C6 C5 178.6(5) . .
Fe1 N2 C6 C5 -2.1(7) . .
C8 N2 C6 C7 -0.5(9) . .
Fe1 N2 C6 C7 178.8(4) . .
N1 C5 C6 N2 0.5(8) . .
C4 C5 C6 N2 -179.5(6) . .
N1 C5 C6 C7 179.7(6) . .
C4 C5 C6 C7 -0.3(9) . .
N2 C6 C7 P1 85.7(7) . .
C5 C6 C7 P1 -93.4(6) . .
C18 P1 C7 C6 -148.8(5) . .
C24 P1 C7 C6 106.2(5) . .
C6 N2 C8 C13 -96.7(7) . .
Fe1 N2 C8 C13 84.0(6) . .
C6 N2 C8 C9 87.0(7) . .
Fe1 N2 C8 C9 -92.3(6) . .
C13 C8 C9 C10 2.8(9) . .
N2 C8 C9 C10 178.8(5) . .
C13 C8 C9 C16 -176.7(6) . .
N2 C8 C9 C16 -0.7(9) . .
C8 C9 C10 C11 0.1(10) . .
C16 C9 C10 C11 179.5(6) . .
C9 C10 C11 C12 -1.6(11) . .
C10 C11 C12 C13 0.4(11) . .
C9 C8 C13 C12 -3.9(10) . .
N2 C8 C13 C12 -179.9(6) . .
C9 C8 C13 C14 172.9(6) . .
N2 C8 C13 C14 -3.2(10) . .
C11 C12 C13 C8 2.3(10) . .
C11 C12 C13 C14 -174.5(7) . .
C8 C13 C14 C15' -168.8(15) . .
C12 C13 C14 C15' 7.9(17) . .
C8 C13 C14 C15 -115.8(9) . .
C12 C13 C14 C15 60.8(11) . .
C10 C9 C16 C17 -7.7(10) . .
C8 C9 C16 C17 171.7(6) . .
C24 P1 C18 C23 52.5(8) . .
C7 P1 C18 C23 -55.0(7) . .
C24 P1 C18 C19 -130.4(7) . .
C7 P1 C18 C19 122.1(7) . .
C23 C18 C19 C20 -3.4(15) . .
P1 C18 C19 C20 179.2(10) . .
C18 C19 C20 C21 1.9(19) . .
C19 C20 C21 C22 0.0(18) . .
C20 C21 C22 C23 -0.2(15) . .
C19 C18 C23 C22 3.3(13) . .
P1 C18 C23 C22 -179.7(6) . .
C21 C22 C23 C18 -1.5(13) . .
C18 P1 C24 C29 114.7(6) . .
C7 P1 C24 C29 -143.0(5) . .
C18 P1 C24 C25 -61.4(7) . .
C7 P1 C24 C25 40.8(7) . .
C29 C24 C25 C26 0.1(10) . .
P1 C24 C25 C26 176.2(5) . .
C24 C25 C26 C27 -0.3(11) . .
C25 C26 C27 C28 0.7(11) . .
C26 C27 C28 C29 -0.9(12) . .
C25 C24 C29 C28 -0.4(11) . .
P1 C24 C29 C28 -176.8(6) . .
C27 C28 C29 C24 0.8(12) . .
